data_2012329
loop_
_publ_author_name
'Bould, Jonathan'
'Kennedy, John D.'
'Thomas, Rhodri Ll.'
'Rath, Nigam P.'
'Barton, Lawrence'

_publ_section_title
;
 The <i>nido</i>--osmaboranes
 [2,2,2-(CO)(PPh~3~)~2~-<i>nido</i>-2-OsB~5~H~9~] and
 [6,6,6-(CO)(PPh~3~)~2~-<i>nido</i>-6-OsB~9~H~13~]
;
_journal_issue 11
_journal_name_full 'Acta Crystallographica Section C'
_journal_page_first 1245
_journal_page_last 1247
_journal_paper_doi 10.1107/S0108270101012689
_journal_volume 57
_journal_year 2001
_chemical_formula_iupac '[(B5 H9 Os) (C18 H15 P)2 (C O)]'
_chemical_formula_moiety 'C37 H39 B5 O Os P2'
_chemical_formula_sum 'C37 H39 B5 O Os P2'
_chemical_formula_weight 805.87
_chemical_name_systematic
;
[2-carbonyl-2,2-bis(triphenylphosphine)-nido-2-osmahexaborane(9)]
;
_space_group_IT_number 9
_symmetry_cell_setting monoclinic
_symmetry_space_group_name_Hall 'C -2yc'
_symmetry_space_group_name_H-M 'C 1 c 1'
_audit_creation_method SHELXL
_cell_angle_alpha 90
_cell_angle_beta 105.290(10)
_cell_angle_gamma 90
_cell_formula_units_Z 4
_cell_length_a 16.00540(10)
_cell_length_b 13.02000(10)
_cell_length_c 17.24450(10)
_cell_measurement_reflns_used 8192
_cell_measurement_temperature 153(2)
_cell_measurement_theta_max 33
_cell_measurement_theta_min 2
_cell_volume 3466.39(17)
_computing_cell_refinement SMART
_computing_data_collection 'SMART (Bruker, 1997)'
_computing_data_reduction 'SAINT (Bruker, 1997)'
_computing_molecular_graphics SHELXTL
_computing_publication_material SHELXTL
_computing_structure_refinement SHELXTL
_computing_structure_solution 'SHELXTL (Sheldrick, 1999)'
_diffrn_ambient_temperature 153(2)
_diffrn_measured_fraction_theta_full .999
_diffrn_measured_fraction_theta_max .999
_diffrn_measurement_device_type 'Bruker SMART Query CCD area-detector'
_diffrn_measurement_method '\f and \w scans'
_diffrn_radiation_monochromator graphite
_diffrn_radiation_source 'normal-focus sealed tube'
_diffrn_radiation_type MoK\a
_diffrn_radiation_wavelength .71073
_diffrn_reflns_av_R_equivalents .041
_diffrn_reflns_av_sigmaI/netI .050
_diffrn_reflns_limit_h_max 22
_diffrn_reflns_limit_h_min -22
_diffrn_reflns_limit_k_max 18
_diffrn_reflns_limit_k_min -18
_diffrn_reflns_limit_l_max 24
_diffrn_reflns_limit_l_min -24
_diffrn_reflns_number 31883
_diffrn_reflns_theta_full 30.00
_diffrn_reflns_theta_max 30.00
_diffrn_reflns_theta_min 2.05
_diffrn_standards_decay_% <2
_diffrn_standards_interval_count 0
_diffrn_standards_number 'area detector data, no'
_exptl_absorpt_coefficient_mu 3.801
_exptl_absorpt_correction_T_max .751
_exptl_absorpt_correction_T_min .450
_exptl_absorpt_correction_type empirical
_exptl_absorpt_process_details '(SADABS; Blessing, 1995)'
_exptl_crystal_colour colourless
_exptl_crystal_density_diffrn 1.544
_exptl_crystal_density_meas ?
_exptl_crystal_density_method 'not measured'
_exptl_crystal_description irregular
_exptl_crystal_F_000 1600
_exptl_crystal_size_max .25
_exptl_crystal_size_mid .20
_exptl_crystal_size_min .08
_refine_diff_density_max 2.20
_refine_diff_density_min -1.78
_refine_ls_abs_structure_details 'Flack, 1983'
_refine_ls_abs_structure_Flack .002(4)
_refine_ls_extinction_method none
_refine_ls_goodness_of_fit_ref 1.034
_refine_ls_hydrogen_treatment mixed
_refine_ls_matrix_type full
_refine_ls_number_parameters 443
_refine_ls_number_reflns 9961
_refine_ls_number_restraints 2
_refine_ls_restrained_S_all 1.034
_refine_ls_R_factor_all .028
_refine_ls_R_factor_gt .026
_refine_ls_shift/su_max .001
_refine_ls_shift/su_mean .000
_refine_ls_structure_factor_coef Fsqd
_refine_ls_weighting_details 'calc w = 1/[\s^2^(Fo^2^)+(0.0182P)^2^] where P=(Fo^2^+2Fc^2^)/3'
_refine_ls_weighting_scheme calc
_refine_ls_wR_factor_ref .059
_reflns_number_gt 9460
_reflns_number_total 9961
_reflns_threshold_expression I>2\s(I)
_cod_data_source_file iz1015.cif
_cod_data_source_block I
_cod_depositor_comments
;
The following automatic conversions were performed:
'_symmetry_cell_setting' value 'Monoclinic' changed to 'monoclinic'
according to '/home/saulius/struct/CIF-dictionaries/cif_core.dic'
dictionary named 'cif_core.dic' version 2.4.1 from 2010-06-29.

Automatic conversion script
Id: cif_fix_enum 1527 2010-12-29 10:47:43Z saulius 

The following automatic conversions were performed:

'_symmetry_cell_setting' value 'Monoclinic' changed to 'monoclinic'
according to /home/saulius/struct/CIF-dictionaries/cif_core.dic
dictionary named 'cif_core.dic' version 2.4.1 from 2010-06-29.

Automatic conversion script
Id: cif_fix_values 1715 2011-07-08 13:25:40Z adriana 

The following automatic conversions were performed:

'_exptl_crystal_density_meas' value 'not measured' was changed to '?'
- the value is perceived as not measured.

Automatic conversion script
Id: cif_fix_values 3008 2015-01-20 13:52:24Z robertas 
;
_cod_original_cell_volume 3466.39(4)
_cod_original_sg_symbol_H-M 'C c'
_cod_database_code 2012329
_cod_database_fobs_code 2012329

loop_
_symmetry_equiv_pos_as_xyz
'x, y, z'
'x, -y, z+1/2'
'x+1/2, y+1/2, z'
'x+1/2, -y+1/2, z+1/2'

loop_
_atom_site_label
_atom_site_fract_x
_atom_site_fract_y
_atom_site_fract_z
_atom_site_U_iso_or_equiv
_atom_site_adp_type
_atom_site_calc_flag
_atom_site_refinement_flags
_atom_site_occupancy
_atom_site_disorder_assembly
_atom_site_disorder_group
_atom_site_type_symbol
Os2 .501120(10) .801640(10) .270890(10) .01393(3) Uani d . 1 . . Os
H23 .5044 .8033 .3700 .017 Uiso d R 1 . . H
P1 .60724(6) .67533(9) .26835(7) .01696(19) Uani d . 1 . . P
P2 .59124(5) .94852(7) .28822(5) .01514(15) Uani d . 1 . . P
O .44307(19) .7775(3) .09035(17) .0304(6) Uani d . 1 . . O
C1 .5621(2) .5612(3) .2099(2) .0224(7) Uani d . 1 . . C
C2 .4959(3) .5072(3) .2305(3) .0314(9) Uani d . 1 . . C
H2A .4726 .5324 .2721 .038 Uiso calc R 1 . . H
C3 .4640(3) .4182(4) .1915(4) .0474(13) Uani d . 1 . . C
H3A .4202 .3811 .2074 .057 Uiso calc R 1 . . H
C4 .4951(3) .3820(4) .1290(4) .0539(16) Uani d . 1 . . C
H4A .4718 .3212 .1012 .065 Uiso calc R 1 . . H
C5 .5601(3) .4345(4) .1072(3) .0466(13) Uani d . 1 . . C
H5A .5824 .4091 .0650 .056 Uiso calc R 1 . . H
C6 .5927(3) .5240(4) .1465(3) .0325(9) Uani d . 1 . . C
H6A .6366 .5607 .1302 .039 Uiso calc R 1 . . H
C7 .6679(2) .6194(3) .3641(2) .0207(7) Uani d . 1 . . C
C8 .7004(2) .6852(3) .4292(2) .0229(7) Uani d . 1 . . C
H8A .6910 .7572 .4231 .028 Uiso calc R 1 . . H
C9 .7467(2) .6448(3) .5033(2) .0252(8) Uani d . 1 . . C
H9A .7685 .6895 .5475 .030 Uiso calc R 1 . . H
C10 .7609(2) .5405(3) .5125(2) .0292(8) Uani d . 1 . . C
H10A .7921 .5135 .5631 .035 Uiso calc R 1 . . H
C11 .7299(3) .4753(3) .4482(3) .0345(9) Uani d . 1 . . C
H11A .7398 .4035 .4545 .041 Uiso calc R 1 . . H
C12 .6840(3) .5146(3) .3740(2) .0302(8) Uani d . 1 . . C
H12A .6635 .4694 .3298 .036 Uiso calc R 1 . . H
C13 .6914(2) .7085(3) .2180(2) .0217(7) Uani d . 1 . . C
C14 .6701(3) .7659(4) .1479(2) .0286(8) Uani d . 1 . . C
H14A .6154 .7991 .1321 .034 Uiso calc R 1 . . H
C15 .7276(3) .7760(4) .1001(3) .0348(10) Uani d . 1 . . C
H15A .7121 .8146 .0517 .042 Uiso calc R 1 . . H
C16 .8081(3) .7284(4) .1246(3) .0423(12) Uani d . 1 . . C
H16A .8472 .7329 .0918 .051 Uiso calc R 1 . . H
C17 .8318(3) .6752(4) .1957(3) .0384(11) Uani d . 1 . . C
H17A .8880 .6459 .2128 .046 Uiso calc R 1 . . H
C18 .7740(2) .6637(4) .2429(3) .0292(8) Uani d . 1 . . C
H18A .7903 .6258 .2917 .035 Uiso calc R 1 . . H
C19 .7028(2) .9426(3) .3524(2) .0185(6) Uani d . 1 . . C
C20 .7169(2) .9623(3) .4342(2) .0231(7) Uani d . 1 . . C
H20A .6695 .9812 .4548 .028 Uiso calc R 1 . . H
C21 .7997(3) .9548(3) .4863(3) .0292(8) Uani d . 1 . . C
H21A .8085 .9677 .5421 .035 Uiso calc R 1 . . H
C22 .8688(3) .9286(3) .4565(3) .0333(9) Uani d . 1 . . C
H22A .9255 .9246 .4916 .040 Uiso calc R 1 . . H
C23 .8555(2) .9082(4) .3756(3) .0309(9) Uani d . 1 . . C
H23A .9033 .8903 .3553 .037 Uiso calc R 1 . . H
C24 .7727(2) .9134(3) .3231(2) .0224(7) Uani d . 1 . . C
H24A .7639 .8972 .2678 .027 Uiso calc R 1 . . H
C25 .5962(2) 1.0180(3) .1969(2) .0181(6) Uani d . 1 . . C
C26 .6693(2) 1.0726(3) .1903(2) .0235(7) Uani d . 1 . . C
H26A .7220 1.0670 .2313 .028 Uiso calc R 1 . . H
C27 .6651(3) 1.1347(3) .1242(2) .0289(8) Uani d . 1 . . C
H27A .7152 1.1708 .1198 .035 Uiso calc R 1 . . H
C28 .5889(3) 1.1444(3) .0650(2) .0277(8) Uani d . 1 . . C
H28A .5864 1.1873 .0198 .033 Uiso calc R 1 . . H
C29 .5152(3) 1.0913(3) .0712(2) .0248(7) Uani d . 1 . . C
H29A .4623 1.0980 .0304 .030 Uiso calc R 1 . . H
C30 .5194(3) 1.0288(4) .1370(3) .0215(9) Uani d . 1 . . C
H30A .4692 .9928 .1412 .026 Uiso calc R 1 . . H
C31 .5505(2) 1.0522(3) .3407(2) .0184(6) Uani d . 1 . . C
C32 .4913(3) 1.0363(4) .3863(3) .0223(9) Uani d . 1 . . C
H32A .4660 .9705 .3871 .027 Uiso calc R 1 . . H
C33 .4691(3) 1.1159(4) .4304(3) .0301(9) Uani d . 1 . . C
H33A .4285 1.1041 .4610 .036 Uiso calc R 1 . . H
C34 .5054(3) 1.2125(3) .4305(3) .0317(9) Uani d . 1 . . C
H34A .4906 1.2662 .4617 .038 Uiso calc R 1 . . H
C35 .5632(3) 1.2305(3) .3848(3) .0342(9) Uani d . 1 . . C
H35A .5874 1.2969 .3839 .041 Uiso calc R 1 . . H
C36 .5858(3) 1.1510(3) .3401(3) .0298(8) Uani d . 1 . . C
H36A .6255 1.1638 .3088 .036 Uiso calc R 1 . . H
C37 .4674(2) .7903(3) .1589(2) .0192(7) Uani d . 1 . . C
B1 .3802(3) .7122(4) .2865(3) .0242(10) Uani d . 1 . . B
B3 .4699(3) .7120(3) .3741(3) .0223(8) Uani d . 1 . . B
B4 .3650(3) .7230(4) .3865(3) .0288(10) Uani d . 1 . . B
B5 .3015(3) .7933(4) .3151(3) .0282(10) Uani d . 1 . . B
B6 .3559(3) .8382(4) .2475(3) .0239(8) Uani d . 1 . . B
H1 .354(3) .649(4) .251(3) .028(12) Uiso d . 1 . . H
H3 .516(3) .649(4) .406(3) .024(11) Uiso d . 1 . . H
H4 .352(4) .660(5) .425(3) .045(15) Uiso d . 1 . . H
H5 .232(4) .791(4) .289(4) .042(16) Uiso d . 1 . . H
H6 .327(3) .883(3) .192(2) .017(10) Uiso d . 1 . . H
H34 .434(4) .765(5) .426(3) .043(14) Uiso d . 1 . . H
H56 .319(3) .880(4) .301(3) .027(12) Uiso d . 1 . . H

loop_
_atom_site_aniso_label
_atom_site_aniso_U_11
_atom_site_aniso_U_22
_atom_site_aniso_U_33
_atom_site_aniso_U_12
_atom_site_aniso_U_13
_atom_site_aniso_U_23
Os2 .01132(4) .01635(5) .01419(5) -.00172(8) .00348(3) -.00039(8)
P1 .0150(4) .0181(5) .0178(5) -.0003(4) .0044(3) -.0024(4)
P2 .0123(3) .0178(4) .0153(4) -.0014(3) .0035(3) .0009(3)
O .0271(14) .0445(19) .0183(13) -.0012(12) .0039(11) -.0027(12)
C1 .0187(15) .0193(18) .0291(19) -.0027(13) .0061(14) -.0061(14)
C2 .035(2) .023(2) .042(2) -.0080(16) .0205(18) -.0140(17)
C3 .044(3) .037(3) .071(4) -.021(2) .031(2) -.024(2)
C4 .044(3) .047(3) .081(4) -.023(2) .033(3) -.043(3)
C5 .040(2) .050(3) .058(3) -.014(2) .027(2) -.031(2)
C6 .0274(18) .038(2) .035(2) -.0095(17) .0139(17) -.0175(18)
C7 .0194(15) .0197(17) .0233(17) .0026(13) .0059(13) -.0006(13)
C8 .0225(16) .0220(19) .0237(18) .0031(13) .0049(14) .0005(14)
C9 .0198(16) .033(2) .0202(17) .0023(15) .0003(13) -.0030(14)
C10 .0245(18) .039(2) .0209(18) .0078(16) .0012(15) .0064(16)
C11 .041(2) .024(2) .035(2) .0097(18) .0034(19) .0029(17)
C12 .036(2) .023(2) .028(2) .0046(16) .0026(16) -.0025(15)
C13 .0152(14) .026(2) .0250(18) -.0055(13) .0079(14) -.0098(14)
C14 .0218(17) .039(2) .027(2) -.0070(17) .0087(15) -.0032(17)
C15 .031(2) .046(3) .031(2) -.0153(19) .0138(18) -.0057(19)
C16 .030(2) .054(3) .051(3) -.018(2) .026(2) -.022(2)
C17 .0198(18) .042(3) .057(3) -.0033(17) .0164(19) -.013(2)
C18 .0182(16) .030(2) .040(2) .0004(15) .0090(16) -.0068(18)
C19 .0151(14) .0187(17) .0205(16) -.0042(12) .0026(12) .0021(13)
C20 .0225(16) .0245(19) .0199(17) -.0008(14) .0014(14) .0004(14)
C21 .0272(18) .028(2) .027(2) .0000(15) -.0025(16) -.0016(16)
C22 .0205(17) .034(2) .037(2) .0029(16) -.0076(16) .0014(17)
C23 .0160(15) .033(2) .041(2) .0020(15) .0031(15) -.0020(18)
C24 .0170(14) .0235(18) .0258(18) .0003(13) .0043(13) -.0008(14)
C25 .0180(14) .0199(17) .0170(15) -.0011(12) .0058(12) .0001(12)
C26 .0181(15) .029(2) .0236(18) -.0046(14) .0063(13) .0017(14)
C27 .0276(18) .029(2) .032(2) -.0061(15) .0117(16) .0076(16)
C28 .037(2) .026(2) .0214(18) .0004(16) .0105(16) .0063(15)
C29 .0261(17) .024(2) .0204(18) .0016(15) -.0002(15) .0035(15)
C30 .0203(18) .022(2) .022(2) .0002(14) .0051(15) .0022(16)
C31 .0157(14) .0229(18) .0160(15) .0009(12) .0031(12) -.0004(12)
C32 .0228(18) .023(2) .023(2) -.0003(15) .0105(16) -.0032(16)
C33 .0285(19) .036(2) .028(2) .0034(17) .0124(17) -.0027(18)
C34 .044(2) .025(2) .028(2) .0122(17) .0128(19) -.0016(16)
C35 .049(3) .0166(18) .041(2) -.0042(18) .019(2) -.0027(17)
C36 .036(2) .022(2) .036(2) -.0036(16) .0181(18) -.0026(16)
C37 .0118(13) .0217(18) .0233(18) -.0015(12) .0033(13) .0018(13)
B1 .022(2) .024(2) .027(2) -.0070(18) .0063(18) -.0030(19)
B3 .0239(18) .021(2) .024(2) -.0028(15) .0106(16) .0045(15)
B4 .026(2) .030(2) .036(3) -.0044(18) .018(2) .0029(19)
B5 .0177(18) .030(2) .041(3) -.0028(16) .0149(18) -.0043(19)
B6 .0171(17) .030(2) .025(2) -.0003(16) .0052(15) -.0029(17)

loop_
_atom_type_symbol
_atom_type_description
_atom_type_scat_dispersion_real
_atom_type_scat_dispersion_imag
_atom_type_scat_source
C C .0033 .0016 'International Tables Vol C Tables 4.2.6.8 and 6.1.1.4'
H H .0000 .0000 'International Tables Vol C Tables 4.2.6.8 and 6.1.1.4'
B B .0013 .0007 'International Tables Vol C Tables 4.2.6.8 and 6.1.1.4'
O O .0106 .0060 'International Tables Vol C Tables 4.2.6.8 and 6.1.1.4'
P P .1023 .0942 'International Tables Vol C Tables 4.2.6.8 and 6.1.1.4'
Os Os -1.2165 7.6030 'International Tables Vol C Tables 4.2.6.8 and 6.1.1.4'

loop_
_geom_angle_atom_site_label_1
_geom_angle_atom_site_label_2
_geom_angle_atom_site_label_3
_geom_angle
_geom_angle_publ_flag
C37 Os2 B3 134.42(15) yes
C37 Os2 B6 80.32(15) yes
B3 Os2 B6 79.87(16) yes
C37 Os2 B1 93.31(17) yes
B3 Os2 B1 45.46(18) yes
B6 Os2 B1 45.07(19) yes
C37 Os2 P2 101.22(11) yes
B3 Os2 P2 124.35(12) yes
B6 Os2 P2 114.12(13) yes
B1 Os2 P2 152.23(15) yes
C37 Os2 P1 86.53(11) yes
B3 Os2 P1 88.02(11) yes
B6 Os2 P1 146.59(13) yes
B1 Os2 P1 106.00(16) yes
P2 Os2 P1 98.46(3) yes
C37 Os2 H23 165.0 ?
B3 Os2 H23 34.8 ?
B6 Os2 H23 86.3 ?
B1 Os2 H23 72.3 ?
P2 Os2 H23 90.4 ?
P1 Os2 H23 101.3 ?
C7 P1 C1 102.19(18) ?
C7 P1 C13 103.80(17) ?
C1 P1 C13 99.39(17) ?
C7 P1 Os2 118.11(12) ?
C1 P1 Os2 113.06(12) ?
C13 P1 Os2 117.63(14) ?
C25 P2 C19 106.43(15) ?
C25 P2 C31 99.31(16) ?
C19 P2 C31 98.54(16) ?
C25 P2 Os2 116.90(11) ?
C19 P2 Os2 120.33(12) ?
C31 P2 Os2 111.87(11) ?
C2 C1 C6 118.1(3) ?
C2 C1 P1 119.1(3) ?
C6 C1 P1 122.8(3) ?
C3 C2 C1 120.8(4) ?
C3 C2 H2A 119.6 ?
C1 C2 H2A 119.6 ?
C2 C3 C4 120.4(4) ?
C2 C3 H3A 119.8 ?
C4 C3 H3A 119.8 ?
C5 C4 C3 119.7(4) ?
C5 C4 H4A 120.1 ?
C3 C4 H4A 120.1 ?
C4 C5 C6 120.1(4) ?
C4 C5 H5A 119.9 ?
C6 C5 H5A 120.0 ?
C5 C6 C1 120.7(4) ?
C5 C6 H6A 119.6 ?
C1 C6 H6A 119.6 ?
C12 C7 C8 119.0(3) ?
C12 C7 P1 122.6(3) ?
C8 C7 P1 118.4(3) ?
C7 C8 C9 119.8(4) ?
C7 C8 H8A 120.1 ?
C9 C8 H8A 120.1 ?
C10 C9 C8 120.5(4) ?
C10 C9 H9A 119.8 ?
C8 C9 H9A 119.8 ?
C9 C10 C11 119.9(4) ?
C9 C10 H10A 120.0 ?
C11 C10 H10A 120.0 ?
C10 C11 C12 120.2(4) ?
C10 C11 H11A 119.9 ?
C12 C11 H11A 119.9 ?
C7 C12 C11 120.6(4) ?
C7 C12 H12A 119.7 ?
C11 C12 H12A 119.7 ?
C14 C13 C18 119.1(4) ?
C14 C13 P1 119.8(3) ?
C18 C13 P1 120.4(3) ?
C13 C14 C15 121.2(4) ?
C13 C14 H14A 119.4 ?
C15 C14 H14A 119.4 ?
C16 C15 C14 118.7(5) ?
C16 C15 H15A 120.6 ?
C14 C15 H15A 120.6 ?
C17 C16 C15 120.8(4) ?
C17 C16 H16A 119.6 ?
C15 C16 H16A 119.6 ?
C16 C17 C18 120.5(4) ?
C16 C17 H17A 119.7 ?
C18 C17 H17A 119.7 ?
C17 C18 C13 119.6(4) ?
C17 C18 H18A 120.2 ?
C13 C18 H18A 120.2 ?
C20 C19 C24 119.1(3) ?
C20 C19 P2 118.3(3) ?
C24 C19 P2 122.5(3) ?
C19 C20 C21 120.8(4) ?
C19 C20 H20A 119.6 ?
C21 C20 H20A 119.6 ?
C22 C21 C20 119.7(4) ?
C22 C21 H21A 120.1 ?
C20 C21 H21A 120.1 ?
C23 C22 C21 119.9(3) ?
C23 C22 H22A 120.0 ?
C21 C22 H22A 120.0 ?
C22 C23 C24 120.9(4) ?
C22 C23 H23A 119.6 ?
C24 C23 H23A 119.6 ?
C23 C24 C19 119.6(4) ?
C23 C24 H24A 120.2 ?
C19 C24 H24A 120.2 ?
C30 C25 C26 118.8(3) ?
C30 C25 P2 117.3(3) ?
C26 C25 P2 123.1(3) ?
C27 C26 C25 120.3(3) ?
C27 C26 H26A 119.9 ?
C25 C26 H26A 119.9 ?
C28 C27 C26 120.4(3) ?
C28 C27 H27A 119.8 ?
C26 C27 H27A 119.8 ?
C27 C28 C29 120.0(3) ?
C27 C28 H28A 120.0 ?
C29 C28 H28A 120.0 ?
C30 C29 C28 119.6(4) ?
C30 C29 H29A 120.2 ?
C28 C29 H29A 120.2 ?
C29 C30 C25 120.9(4) ?
C29 C30 H30A 119.6 ?
C25 C30 H30A 119.6 ?
C32 C31 C36 118.3(4) ?
C32 C31 P2 123.3(3) ?
C36 C31 P2 118.2(3) ?
C33 C32 C31 120.5(4) ?
C33 C32 H32A 119.7 ?
C31 C32 H32A 119.7 ?
C34 C33 C32 120.7(4) ?
C34 C33 H33A 119.6 ?
C32 C33 H33A 119.6 ?
C35 C34 C33 119.8(4) ?
C35 C34 H34A 120.1 ?
C33 C34 H34A 120.1 ?
C34 C35 C36 120.0(4) ?
C34 C35 H35A 120.0 ?
C36 C35 H35A 120.0 ?
C35 C36 C31 120.7(4) ?
C35 C36 H36A 119.6 ?
C31 C36 H36A 119.6 ?
O C37 Os2 175.2(3) ?
B6 B1 B3 111.6(3) ?
B6 B1 B5 57.7(3) ?
B3 B1 B5 103.5(4) ?
B6 B1 B4 102.6(4) ?
B3 B1 B4 58.3(3) ?
B5 B1 B4 54.3(3) ?
B6 B1 Os2 66.5(2) ?
B3 B1 Os2 66.0(2) ?
B5 B1 Os2 113.5(3) ?
B4 B1 Os2 113.3(3) ?
B6 B1 H1 119(3) ?
B3 B1 H1 127(3) ?
B5 B1 H1 115(3) ?
B4 B1 H1 120(3) ?
Os2 B1 H1 122(3) ?
B4 B3 B1 61.4(3) ?
B4 B3 Os2 117.8(3) ?
B1 B3 Os2 68.6(2) ?
B4 B3 H23 111.2 ?
B1 B3 H23 102.0 ?
Os2 B3 H23 47.1 ?
B4 B3 H3 121(2) ?
B1 B3 H3 133(2) ?
Os2 B3 H3 120(2) ?
H23 B3 H3 116.9 ?
B4 B3 H34 45(2) ?
B1 B3 H34 99(2) ?
Os2 B3 H34 117(3) ?
H23 B3 H34 80.4 ?
H3 B3 H34 112(3) ?
B5 B4 B3 112.0(3) yes
B5 B4 B1 62.8(3) ?
B3 B4 B1 60.2(3) ?
B5 B4 H4 133(3) ?
B3 B4 H4 110(3) ?
B1 B4 H4 127(3) ?
B5 B4 H34 116(3) ?
B3 B4 H34 51(3) ?
B1 B4 H34 103(3) ?
H4 B4 H34 106(4) ?
B4 B5 B6 111.7(3) yes
B4 B5 B1 62.9(3) ?
B6 B5 B1 60.2(3) ?
B4 B5 H5 131(3) ?
B6 B5 H5 112(3) ?
B1 B5 H5 126(3) ?
B4 B5 H56 123(2) ?
B6 B5 H56 50(2) ?
B1 B5 H56 106(2) ?
H5 B5 H56 102(3) ?
B5 B6 B1 62.0(3) ?
B5 B6 Os2 118.5(3) ?
B1 B6 Os2 68.5(2) ?
B5 B6 H6 126(2) ?
B1 B6 H6 144(2) ?
Os2 B6 H6 116(2) ?
B5 B6 H56 44(2) ?
B1 B6 H56 102(2) ?
Os2 B6 H56 125.0(19) ?
H6 B6 H56 103(3) ?

loop_
_geom_bond_atom_site_label_1
_geom_bond_atom_site_label_2
_geom_bond_site_symmetry_2
_geom_bond_distance
_geom_bond_publ_flag
Os2 C37 . 1.869(4) yes
Os2 B3 . 2.291(4) yes
Os2 B6 . 2.301(4) yes
Os2 B1 . 2.335(5) yes
Os2 P2 . 2.3664(9) yes
Os2 P1 . 2.3729(11) yes
Os2 H23 . 1.6961 ?
P1 C7 . 1.831(4) ?
P1 C1 . 1.833(4) ?
P1 C13 . 1.836(4) ?
P2 C25 . 1.835(3) ?
P2 C19 . 1.838(3) ?
P2 C31 . 1.838(4) ?
O C37 . 1.155(5) yes
C1 C2 . 1.393(5) ?
C1 C6 . 1.399(5) ?
C2 C3 . 1.369(6) ?
C2 H2A . .9500 ?
C3 C4 . 1.384(7) ?
C3 H3A . .9500 ?
C4 C5 . 1.376(7) ?
C4 H4A . .9500 ?
C5 C6 . 1.379(6) ?
C5 H5A . .9500 ?
C6 H6A . .9500 ?
C7 C12 . 1.391(6) ?
C7 C8 . 1.399(5) ?
C8 C9 . 1.400(6) ?
C8 H8A . .9500 ?
C9 C10 . 1.379(6) ?
C9 H9A . .9500 ?
C10 C11 . 1.381(6) ?
C10 H10A . .9500 ?
C11 C12 . 1.394(6) ?
C11 H11A . .9500 ?
C12 H12A . .9500 ?
C13 C14 . 1.386(6) ?
C13 C18 . 1.404(5) ?
C14 C15 . 1.394(6) ?
C14 H14A . .9500 ?
C15 C16 . 1.391(7) ?
C15 H15A . .9500 ?
C16 C17 . 1.371(8) ?
C16 H16A . .9500 ?
C17 C18 . 1.392(6) ?
C17 H17A . .9500 ?
C18 H18A . .9500 ?
C19 C20 . 1.392(5) ?
C19 C24 . 1.396(5) ?
C20 C21 . 1.394(5) ?
C20 H20A . .9500 ?
C21 C22 . 1.381(6) ?
C21 H21A . .9500 ?
C22 C23 . 1.381(6) ?
C22 H22A . .9500 ?
C23 C24 . 1.395(5) ?
C23 H23A . .9500 ?
C24 H24A . .9500 ?
C25 C30 . 1.388(6) ?
C25 C26 . 1.399(5) ?
C26 C27 . 1.384(5) ?
C26 H26A . .9500 ?
C27 C28 . 1.375(6) ?
C27 H27A . .9500 ?
C28 C29 . 1.396(6) ?
C28 H28A . .9500 ?
C29 C30 . 1.383(6) ?
C29 H29A . .9500 ?
C30 H30A . .9500 ?
C31 C32 . 1.398(5) ?
C31 C36 . 1.406(5) ?
C32 C33 . 1.386(6) ?
C32 H32A . .9500 ?
C33 C34 . 1.385(6) ?
C33 H33A . .9500 ?
C34 C35 . 1.384(6) ?
C34 H34A . .9500 ?
C35 C36 . 1.393(6) ?
C35 H35A . .9500 ?
C36 H36A . .9500 ?
B1 B6 . 1.777(7) yes
B1 B3 . 1.788(7) yes
B1 B5 . 1.808(7) yes
B1 B4 . 1.809(8) yes
B1 H1 . 1.04(5) ?
B3 B4 . 1.753(6) yes
B3 H23 . 1.3202 ?
B3 H3 . 1.15(5) ?
B3 H34 . 1.37(6) ?
B4 B5 . 1.652(8) yes
B4 H4 . 1.10(6) ?
B4 H34 . 1.25(6) ?
B5 B6 . 1.730(6) yes
B5 H5 . 1.09(6) ?
B5 H56 . 1.20(5) ?
B6 H6 . 1.11(4) ?
B6 H56 . 1.33(4) ?
